data_4310444
loop_
_publ_author_name
'Michael Harmjanz'
'Ingmar M. Piglosiewicz'
'Brian L. Scott'
'Carol J. Burns'

_publ_contact_author_address
;
 Los Alamos National Laboratory, MS J514, Los Alamos NM 87544
;
_publ_contact_author_email mharm@lanl.gov
_publ_contact_author_name
;
 Michael Harmjanz, Ingmar M. Piglosiewicz, Brian, L. Scott, Carol J. Burns
;
_publ_section_title
;
 Generation of Spirotricyclic Site-Differentiated Cyclotriphosphazenes: A
 Solvent-Free Approach to Multidentate N/O Donor Ligand Systems
;
_journal_name_full 'Inorganic Chemistry'
_journal_page_first 642
_journal_page_last 650
_journal_paper_doi 10.1021/ic034990b
_journal_volume 43
_journal_year 2004
_chemical_formula_sum 'C25 H31 Cl5 N11 O6 P3 Re2'
_chemical_formula_weight 1224.17
_chemical_name_common compound_4
_space_group_IT_number 2
_symmetry_cell_setting triclinic
_symmetry_space_group_name_Hall '-P 1'
_symmetry_space_group_name_H-M 'P -1'
_atom_sites_solution_hydrogens geom
_atom_sites_solution_primary direct
_atom_sites_solution_secondary difmap
_audit_creation_method SHELXL-97
_cell_angle_alpha 80.303(4)
_cell_angle_beta 85.976(4)
_cell_angle_gamma 62.316(4)
_cell_formula_units_Z 2
_cell_length_a 11.225(3)
_cell_length_b 11.484(3)
_cell_length_c 17.683(4)
_cell_measurement_temperature 203(2)
_cell_volume 1989.6(9)
_computing_cell_refinement 'Bruker SAINT 4.05'
_computing_data_collection 'Bruker SMART 4.210'
_computing_data_reduction 'Bruker SAINT 4.05'
_computing_molecular_graphics 'SHELXTL/NT 5.10'
_computing_publication_material 'SHELXTL/NT 5.10'
_computing_structure_refinement 'SHELXL-97 (Sheldrick, 1997)'
_computing_structure_solution 'SHELXS-97 (Sheldrick, 1990)'
_diffrn_ambient_temperature 203(2)
_diffrn_measured_fraction_theta_full 0.911
_diffrn_measured_fraction_theta_max 0.911
_diffrn_measurement_device_type 'Bruker P4/PC'
_diffrn_measurement_method '\f scans'
_diffrn_radiation_monochromator graphite
_diffrn_radiation_source 'fine-focus sealed tube'
_diffrn_radiation_type MoK\a
_diffrn_radiation_wavelength 0.71073
_diffrn_reflns_av_R_equivalents 0.0235
_diffrn_reflns_av_sigmaI/netI 0.0268
_diffrn_reflns_limit_h_max 13
_diffrn_reflns_limit_h_min -13
_diffrn_reflns_limit_k_max 13
_diffrn_reflns_limit_k_min -13
_diffrn_reflns_limit_l_max 21
_diffrn_reflns_limit_l_min -21
_diffrn_reflns_number 12850
_diffrn_reflns_theta_full 25.36
_diffrn_reflns_theta_max 25.36
_diffrn_reflns_theta_min 1.17
_diffrn_standards_decay_% '< 2'
_exptl_absorpt_coefficient_mu 6.588
_exptl_absorpt_correction_T_max 0.8012
_exptl_absorpt_correction_T_min 0.5931
_exptl_absorpt_correction_type empirical
_exptl_absorpt_process_details 'SADABS (Sheldrick, 1996)'
_exptl_crystal_colour colorless
_exptl_crystal_density_diffrn 2.043
_exptl_crystal_density_method 'not measured'
_exptl_crystal_description needle
_exptl_crystal_F_000 1172
_exptl_crystal_size_max 0.40
_exptl_crystal_size_mid 0.12
_exptl_crystal_size_min 0.04
_refine_diff_density_max 3.951
_refine_diff_density_min -1.646
_refine_diff_density_rms 0.237
_refine_ls_extinction_method none
_refine_ls_goodness_of_fit_ref 1.145
_refine_ls_hydrogen_treatment mixed
_refine_ls_matrix_type full
_refine_ls_number_parameters 469
_refine_ls_number_reflns 6655
_refine_ls_number_restraints 0
_refine_ls_restrained_S_all 1.145
_refine_ls_R_factor_all 0.0540
_refine_ls_R_factor_gt 0.0472
_refine_ls_shift/su_max 0.000
_refine_ls_shift/su_mean 0.000
_refine_ls_structure_factor_coef Fsqd
_refine_ls_weighting_details 'calc w=1/[\s^2^(Fo^2^)+(0.0754P)^2^+9.3120P] where P=(Fo^2^+2Fc^2^)/3'
_refine_ls_weighting_scheme calc
_refine_ls_wR_factor_gt 0.1237
_refine_ls_wR_factor_ref 0.1273
_reflns_number_gt 5833
_reflns_number_total 6655
_reflns_threshold_expression >2sigma(I)
_cod_data_source_file ic034990bsi20031021_052857_2.cif
_cod_data_source_block 4
_cod_original_cell_volume 1989.6(8)
_cod_database_code 4310444

loop_
_symmetry_equiv_pos_as_xyz
'x, y, z'
'-x, -y, -z'

loop_
_atom_site_label
_atom_site_type_symbol
_atom_site_fract_x
_atom_site_fract_y
_atom_site_fract_z
_atom_site_U_iso_or_equiv
_atom_site_adp_type
_atom_site_occupancy
_atom_site_symmetry_multiplicity
_atom_site_calc_flag
_atom_site_refinement_flags
_atom_site_disorder_assembly
_atom_site_disorder_group
Re1 Re 0.22356(3) 0.16523(4) 0.126845(19) 0.02753(13) Uani 1 1 d . . .
Re2 Re 0.39506(3) 0.33895(3) 0.415144(18) 0.02609(12) Uani 1 1 d . . .
P1 P 0.3253(2) 0.2797(2) 0.25272(12) 0.0211(4) Uani 1 1 d . . .
P2 P 0.3815(2) 0.3654(2) 0.09950(12) 0.0239(5) Uani 1 1 d . . .
P3 P 0.4707(2) 0.4302(2) 0.23004(12) 0.0255(5) Uani 1 1 d . . .
Cl1 Cl -0.0009(2) 0.3503(3) 0.15062(13) 0.0373(5) Uani 1 1 d . . .
Cl2 Cl 0.5629(2) 0.0980(2) 0.42746(13) 0.0359(5) Uani 1 1 d . . .
Cl3 Cl -0.0839(3) 0.8884(3) 0.1581(2) 0.0630(8) Uani 1 1 d . . .
Cl4 Cl -0.2627(4) 0.9174(4) 0.2864(2) 0.0754(10) Uani 1 1 d . . .
Cl5 Cl -0.0849(6) 0.6589(4) 0.2496(3) 0.124(2) Uani 1 1 d . . .
O1 O 0.2198(8) 0.2578(8) -0.0463(4) 0.0481(18) Uani 1 1 d . . .
O2 O 0.1092(9) -0.0042(9) 0.0754(5) 0.061(2) Uani 1 1 d . . .
O3 O 0.5057(8) -0.0641(8) 0.1145(6) 0.067(2) Uani 1 1 d . . .
O4 O 0.3649(9) 0.3332(9) 0.5884(4) 0.055(2) Uani 1 1 d . . .
O5 O 0.6307(7) 0.3931(8) 0.4405(4) 0.0503(19) Uani 1 1 d . . .
O6 O 0.1993(8) 0.6373(8) 0.3985(4) 0.0508(19) Uani 1 1 d . . .
N1 N 0.3109(7) 0.2922(7) 0.1621(4) 0.0238(14) Uani 1 1 d . . .
N2 N 0.4580(8) 0.4207(8) 0.1444(5) 0.0355(18) Uani 1 1 d . . .
N3 N 0.4146(7) 0.3363(7) 0.2872(4) 0.0248(15) Uani 1 1 d . . .
N4 N 0.3874(7) 0.1209(7) 0.2917(4) 0.0257(15) Uani 1 1 d . . .
H4B H 0.4717 0.0764 0.3030 0.031 Uiso 1 1 calc R . .
N6 N 0.1668(7) 0.3574(7) 0.2851(4) 0.0264(15) Uani 1 1 d . . .
H5B H 0.1059 0.4213 0.2552 0.032 Uiso 1 1 calc R . .
N8 N 0.2727(8) 0.4721(8) 0.0339(4) 0.0353(18) Uani 1 1 d . . .
N9 N 0.4816(7) 0.2668(8) 0.0387(4) 0.0315(17) Uani 1 1 d . . .
N10 N 0.4012(8) 0.5868(8) 0.2447(5) 0.0342(17) Uani 1 1 d . . .
N11 N 0.6205(7) 0.3922(8) 0.2608(5) 0.0362(18) Uani 1 1 d . . .
N5 N 0.2148(7) 0.0848(8) 0.2510(4) 0.0310(17) Uani 1 1 d . . .
N7 N 0.2258(7) 0.2813(7) 0.4160(4) 0.0237(15) Uani 1 1 d . . .
C1 C 0.3057(9) 0.0572(9) 0.3067(5) 0.032(2) Uani 1 1 d . . .
C2 C 0.3202(10) -0.0269(10) 0.3762(5) 0.037(2) Uani 1 1 d . . .
H2A H 0.3890 -0.0484 0.4106 0.044 Uiso 1 1 calc R . .
C3 C 0.2287(12) -0.0774(11) 0.3922(6) 0.045(3) Uani 1 1 d . . .
H3A H 0.2364 -0.1357 0.4372 0.055 Uiso 1 1 calc R . .
C4 C 0.1238(11) -0.0389(11) 0.3393(6) 0.046(3) Uani 1 1 d . . .
H4A H 0.0572 -0.0657 0.3506 0.055 Uiso 1 1 calc R . .
C5 C 0.1220(10) 0.0378(10) 0.2717(5) 0.035(2) Uani 1 1 d . . .
H5A H 0.0536 0.0604 0.2368 0.042 Uiso 1 1 calc R . .
C6 C 0.1325(8) 0.3208(9) 0.3582(4) 0.0232(17) Uani 1 1 d . . .
C7 C 0.0095(9) 0.3203(11) 0.3723(5) 0.038(2) Uani 1 1 d . . .
H7A H -0.0529 0.3501 0.3327 0.045 Uiso 1 1 calc R . .
C8 C -0.0203(11) 0.2757(13) 0.4450(6) 0.052(3) Uani 1 1 d . . .
H8A H -0.1043 0.2794 0.4553 0.063 Uiso 1 1 calc R . .
C9 C 0.0758(11) 0.2258(12) 0.5023(6) 0.046(3) Uani 1 1 d . . .
H9A H 0.0604 0.1899 0.5509 0.055 Uiso 1 1 calc R . .
C10 C 0.1966(9) 0.2307(9) 0.4851(5) 0.034(2) Uani 1 1 d . . .
H10A H 0.2612 0.1969 0.5239 0.040 Uiso 1 1 calc R . .
C11 C 0.3281(10) 0.4674(11) -0.0429(5) 0.040(2) Uani 1 1 d . . .
H11A H 0.3413 0.5453 -0.0603 0.048 Uiso 1 1 calc R . .
H11B H 0.2672 0.4655 -0.0784 0.048 Uiso 1 1 calc R . .
C12 C 0.4635(11) 0.3403(11) -0.0391(5) 0.042(2) Uani 1 1 d . . .
H12A H 0.4637 0.2861 -0.0757 0.050 Uiso 1 1 calc R . .
H12B H 0.5363 0.3632 -0.0516 0.050 Uiso 1 1 calc R . .
C13 C 0.1462(10) 0.5838(11) 0.0494(6) 0.048(3) Uani 1 1 d . . .
H13A H 0.0995 0.6321 0.0020 0.072 Uiso 1 1 calc R . .
H13B H 0.1636 0.6416 0.0752 0.072 Uiso 1 1 calc R . .
H13C H 0.0918 0.5515 0.0814 0.072 Uiso 1 1 calc R . .
C14 C 0.6164(10) 0.1654(11) 0.0628(7) 0.048(3) Uani 1 1 d . . .
H14A H 0.6608 0.1177 0.0212 0.072 Uiso 1 1 calc R . .
H14B H 0.6108 0.1047 0.1057 0.072 Uiso 1 1 calc R . .
H14C H 0.6665 0.2069 0.0775 0.072 Uiso 1 1 calc R . .
C15 C 0.4960(12) 0.6253(12) 0.2705(7) 0.050(3) Uani 1 1 d . . .
H15A H 0.4776 0.6418 0.3231 0.061 Uiso 1 1 calc R . .
H15B H 0.4885 0.7059 0.2386 0.061 Uiso 1 1 calc R . .
C16 C 0.6369(11) 0.5108(11) 0.2645(6) 0.042(2) Uani 1 1 d . . .
H16A H 0.6811 0.5309 0.2188 0.051 Uiso 1 1 calc R . .
H16B H 0.6909 0.4962 0.3090 0.051 Uiso 1 1 calc R . .
C17 C 0.2711(11) 0.6848(11) 0.2150(6) 0.049(3) Uani 1 1 d . . .
H17A H 0.2497 0.7685 0.2304 0.073 Uiso 1 1 calc R . .
H17B H 0.2048 0.6571 0.2346 0.073 Uiso 1 1 calc R . .
H17C H 0.2718 0.6943 0.1600 0.073 Uiso 1 1 calc R . .
C18 C 0.7369(9) 0.2638(11) 0.2600(7) 0.047(3) Uani 1 1 d . . .
H18A H 0.8133 0.2644 0.2807 0.071 Uiso 1 1 calc R . .
H18B H 0.7552 0.2458 0.2082 0.071 Uiso 1 1 calc R . .
H18C H 0.7194 0.1960 0.2905 0.071 Uiso 1 1 calc R . .
C19 C 0.2251(9) 0.2253(10) 0.0184(5) 0.033(2) Uani 1 1 d . . .
C20 C 0.1520(11) 0.0578(11) 0.0963(5) 0.040(2) Uani 1 1 d . . .
C21 C 0.3993(10) 0.0232(11) 0.1187(6) 0.042(2) Uani 1 1 d . . .
C22 C 0.3759(10) 0.3367(10) 0.5235(5) 0.032(2) Uani 1 1 d . . .
C23 C 0.5408(10) 0.3778(10) 0.4251(5) 0.037(2) Uani 1 1 d . . .
C24 C 0.2716(10) 0.5242(11) 0.4039(5) 0.033(2) Uani 1 1 d . . .
C25 C -0.1811(11) 0.8223(12) 0.2117(6) 0.048(3) Uani 1 1 d . . .
H25A H -0.2499 0.8281 0.1780 0.058 Uiso 1 1 calc R . .

loop_
_atom_site_aniso_label
_atom_site_aniso_U_11
_atom_site_aniso_U_22
_atom_site_aniso_U_33
_atom_site_aniso_U_23
_atom_site_aniso_U_13
_atom_site_aniso_U_12
Re1 0.0284(2) 0.0347(2) 0.0266(2) -0.00634(15) -0.00024(14) -0.01997(18)
Re2 0.0268(2) 0.0320(2) 0.0237(2) -0.00483(14) -0.00166(13) -0.01665(17)
P1 0.0197(10) 0.0232(12) 0.0217(10) -0.0019(8) -0.0011(8) -0.0112(9)
P2 0.0245(10) 0.0271(13) 0.0221(10) -0.0031(9) 0.0004(8) -0.0137(10)
P3 0.0254(11) 0.0292(13) 0.0274(11) -0.0056(9) 0.0012(9) -0.0168(10)
Cl1 0.0260(11) 0.0489(15) 0.0357(12) -0.0046(10) -0.0055(9) -0.0160(10)
Cl2 0.0339(11) 0.0356(14) 0.0332(11) 0.0005(9) -0.0096(9) -0.0122(10)
Cl3 0.0461(16) 0.062(2) 0.077(2) -0.0039(16) 0.0064(14) -0.0253(15)
Cl4 0.075(2) 0.059(2) 0.077(2) -0.0223(18) 0.0227(18) -0.0172(18)
Cl5 0.123(4) 0.038(3) 0.162(5) 0.000(2) 0.051(3) -0.008(2)
O1 0.057(5) 0.069(6) 0.033(4) -0.009(3) 0.002(3) -0.041(4)
O2 0.080(6) 0.084(6) 0.059(5) -0.029(5) 0.011(4) -0.067(6)
O3 0.044(5) 0.046(6) 0.104(7) -0.032(5) 0.006(4) -0.010(4)
O4 0.087(6) 0.076(6) 0.028(4) -0.010(4) 0.002(4) -0.058(5)
O5 0.045(4) 0.072(6) 0.053(5) -0.012(4) -0.007(3) -0.041(4)
O6 0.057(5) 0.032(5) 0.054(5) -0.010(3) 0.008(4) -0.012(4)
N1 0.025(3) 0.025(4) 0.023(4) -0.002(3) -0.001(3) -0.013(3)
N2 0.037(4) 0.041(5) 0.043(5) -0.006(4) 0.004(3) -0.030(4)
N3 0.022(3) 0.022(4) 0.033(4) 0.000(3) -0.003(3) -0.014(3)
N4 0.021(3) 0.023(4) 0.032(4) -0.004(3) -0.001(3) -0.010(3)
N6 0.018(3) 0.023(4) 0.034(4) -0.006(3) 0.000(3) -0.006(3)
N8 0.032(4) 0.041(5) 0.026(4) 0.002(3) 0.001(3) -0.013(4)
N9 0.029(4) 0.032(5) 0.031(4) -0.006(3) 0.005(3) -0.012(3)
N10 0.039(4) 0.024(5) 0.044(5) -0.005(3) -0.003(3) -0.017(4)
N11 0.027(4) 0.044(5) 0.045(5) -0.008(4) -0.005(3) -0.022(4)
N5 0.029(4) 0.033(5) 0.035(4) -0.010(3) 0.001(3) -0.016(3)
N7 0.024(3) 0.028(4) 0.017(3) 0.001(3) -0.001(3) -0.011(3)
C1 0.032(5) 0.033(6) 0.036(5) -0.009(4) 0.005(4) -0.020(4)
C2 0.044(5) 0.034(6) 0.031(5) 0.004(4) -0.013(4) -0.018(5)
C3 0.069(7) 0.042(7) 0.037(6) 0.005(4) 0.002(5) -0.040(6)
C4 0.058(7) 0.051(7) 0.049(6) -0.013(5) 0.013(5) -0.042(6)
C5 0.037(5) 0.045(6) 0.036(5) -0.006(4) 0.000(4) -0.029(5)
C6 0.020(4) 0.032(5) 0.018(4) -0.007(3) 0.005(3) -0.011(4)
C7 0.025(4) 0.055(7) 0.033(5) -0.005(4) -0.003(4) -0.018(5)
C8 0.040(6) 0.089(9) 0.045(6) -0.012(6) 0.013(5) -0.045(6)
C9 0.045(6) 0.064(8) 0.037(6) -0.005(5) 0.009(4) -0.033(6)
C10 0.034(5) 0.032(6) 0.033(5) 0.001(4) -0.003(4) -0.015(4)
C11 0.042(5) 0.059(7) 0.023(5) -0.004(4) 0.005(4) -0.027(5)
C12 0.053(6) 0.054(7) 0.029(5) -0.010(4) 0.012(4) -0.034(6)
C13 0.035(5) 0.053(7) 0.028(5) 0.008(4) -0.006(4) 0.000(5)
C14 0.032(5) 0.038(7) 0.069(7) -0.015(5) 0.011(5) -0.011(5)
C15 0.066(7) 0.043(7) 0.054(7) -0.008(5) -0.017(6) -0.033(6)
C16 0.048(6) 0.061(7) 0.036(5) -0.006(5) -0.002(4) -0.040(6)
C17 0.050(6) 0.033(7) 0.052(7) -0.007(5) -0.004(5) -0.009(5)
C18 0.023(5) 0.049(7) 0.067(7) -0.007(5) -0.001(5) -0.015(5)
C19 0.033(5) 0.056(7) 0.017(4) -0.012(4) 0.001(3) -0.025(5)
C20 0.050(6) 0.056(7) 0.033(5) -0.006(5) 0.002(4) -0.039(6)
C21 0.038(6) 0.051(7) 0.046(6) -0.016(5) 0.001(4) -0.026(5)
C22 0.047(5) 0.043(6) 0.017(4) -0.006(4) 0.002(4) -0.029(5)
C23 0.044(6) 0.048(6) 0.024(5) -0.004(4) 0.001(4) -0.027(5)
C24 0.040(5) 0.041(7) 0.024(4) -0.005(4) 0.003(4) -0.022(5)
C25 0.048(6) 0.051(7) 0.049(6) -0.013(5) 0.010(5) -0.025(6)

loop_
_atom_type_symbol
_atom_type_description
_atom_type_scat_dispersion_real
_atom_type_scat_dispersion_imag
_atom_type_scat_source
C C 0.0033 0.0016 'International Tables Vol C Tables 4.2.6.8 and 6.1.1.4'
H H 0.0000 0.0000 'International Tables Vol C Tables 4.2.6.8 and 6.1.1.4'
N N 0.0061 0.0033 'International Tables Vol C Tables 4.2.6.8 and 6.1.1.4'
O O 0.0106 0.0060 'International Tables Vol C Tables 4.2.6.8 and 6.1.1.4'
P P 0.1023 0.0942 'International Tables Vol C Tables 4.2.6.8 and 6.1.1.4'
Cl Cl 0.1484 0.1585 'International Tables Vol C Tables 4.2.6.8 and 6.1.1.4'
Re Re -1.0185 7.2310 'International Tables Vol C Tables 4.2.6.8 and 6.1.1.4'

loop_
_geom_angle_atom_site_label_1
_geom_angle_atom_site_label_2
_geom_angle_atom_site_label_3
_geom_angle
_geom_angle_site_symmetry_1
_geom_angle_site_symmetry_3
_geom_angle_publ_flag
C21 Re1 C20 88.5(4) . . ?
C21 Re1 C19 89.2(4) . . ?
C20 Re1 C19 84.6(4) . . ?
C21 Re1 N5 90.7(4) . . ?
C20 Re1 N5 90.8(3) . . ?
C19 Re1 N5 175.4(3) . . ?
C21 Re1 N1 90.9(3) . . ?
C20 Re1 N1 179.3(3) . . ?
C19 Re1 N1 94.9(3) . . ?
N5 Re1 N1 89.7(2) . . ?
C21 Re1 Cl1 174.4(3) . . ?
C20 Re1 Cl1 94.6(3) . . ?
C19 Re1 Cl1 95.6(3) . . ?
N5 Re1 Cl1 84.7(2) . . ?
N1 Re1 Cl1 86.00(18) . . ?
C24 Re2 C22 87.4(4) . . ?
C24 Re2 C23 90.3(4) . . ?
C22 Re2 C23 85.8(4) . . ?
C24 Re2 N3 93.6(3) . . ?
C22 Re2 N3 177.9(3) . . ?
C23 Re2 N3 96.1(3) . . ?
C24 Re2 N7 92.3(3) . . ?
C22 Re2 N7 89.0(3) . . ?
C23 Re2 N7 174.1(3) . . ?
N3 Re2 N7 89.1(2) . . ?
C24 Re2 Cl2 178.0(3) . . ?
C22 Re2 Cl2 93.7(3) . . ?
C23 Re2 Cl2 88.1(3) . . ?
N3 Re2 Cl2 85.40(19) . . ?
N7 Re2 Cl2 89.38(19) . . ?
N1 P1 N3 120.4(4) . . ?
N1 P1 N4 109.2(4) . . ?
N3 P1 N4 106.0(4) . . ?
N1 P1 N6 105.5(4) . . ?
N3 P1 N6 108.3(4) . . ?
N4 P1 N6 106.7(4) . . ?
N2 P2 N8 116.5(4) . . ?
N2 P2 N1 109.4(4) . . ?
N8 P2 N1 110.8(4) . . ?
N2 P2 N9 112.1(4) . . ?
N8 P2 N9 94.9(4) . . ?
N1 P2 N9 112.7(4) . . ?
N2 P3 N11 116.9(4) . . ?
N2 P3 N10 111.4(4) . . ?
N11 P3 N10 95.2(4) . . ?
N2 P3 N3 110.5(4) . . ?
N11 P3 N3 107.8(4) . . ?
N10 P3 N3 114.3(4) . . ?
P1 N1 P2 122.6(4) . . ?
P1 N1 Re1 114.1(4) . . ?
P2 N1 Re1 122.1(3) . . ?
P3 N2 P2 135.0(5) . . ?
P1 N3 P3 120.5(4) . . ?
P1 N3 Re2 114.7(4) . . ?
P3 N3 Re2 121.7(4) . . ?
C1 N4 P1 121.6(6) . . ?
C6 N6 P1 121.6(6) . . ?
C11 N8 C13 120.4(8) . . ?
C11 N8 P2 113.1(6) . . ?
C13 N8 P2 124.6(6) . . ?
C14 N9 C12 118.0(8) . . ?
C14 N9 P2 120.0(7) . . ?
C12 N9 P2 110.7(6) . . ?
C17 N10 C15 121.2(8) . . ?
C17 N10 P3 122.9(7) . . ?
C15 N10 P3 113.7(7) . . ?
C18 N11 C16 120.6(8) . . ?
C18 N11 P3 124.1(6) . . ?
C16 N11 P3 112.3(7) . . ?
C1 N5 C5 114.9(8) . . ?
C1 N5 Re1 126.3(6) . . ?
C5 N5 Re1 117.9(6) . . ?
C10 N7 C6 116.5(7) . . ?
C10 N7 Re2 115.8(5) . . ?
C6 N7 Re2 125.9(5) . . ?
N5 C1 C2 124.4(8) . . ?
N5 C1 N4 116.0(8) . . ?
C2 C1 N4 119.6(8) . . ?
C3 C2 C1 117.8(9) . . ?
C2 C3 C4 119.1(9) . . ?
C5 C4 C3 118.7(9) . . ?
C4 C5 N5 124.5(9) . . ?
N6 C6 N7 117.7(7) . . ?
N6 C6 C7 120.7(7) . . ?
N7 C6 C7 121.6(7) . . ?
C8 C7 C6 120.1(9) . . ?
C9 C8 C7 119.2(9) . . ?
C8 C9 C10 118.0(9) . . ?
N7 C10 C9 124.2(9) . . ?
N8 C11 C12 107.3(8) . . ?
N9 C12 C11 108.2(7) . . ?
N10 C15 C16 107.3(8) . . ?
N11 C16 C15 106.9(8) . . ?
O1 C19 Re1 175.3(8) . . ?
O2 C20 Re1 177.6(9) . . ?
O3 C21 Re1 179.2(11) . . ?
O4 C22 Re2 178.9(8) . . ?
O5 C23 Re2 171.4(8) . . ?
O6 C24 Re2 177.7(8) . . ?
Cl5 C25 Cl3 111.3(6) . . ?
Cl5 C25 Cl4 110.1(7) . . ?
Cl3 C25 Cl4 109.5(6) . . ?

loop_
_geom_bond_atom_site_label_1
_geom_bond_atom_site_label_2
_geom_bond_distance
_geom_bond_site_symmetry_2
_geom_bond_publ_flag
Re1 C21 1.903(11) . ?
Re1 C20 1.915(9) . ?
Re1 C19 1.927(9) . ?
Re1 N5 2.249(8) . ?
Re1 N1 2.280(6) . ?
Re1 Cl1 2.494(2) . ?
Re2 C24 1.908(11) . ?
Re2 C22 1.910(8) . ?
Re2 C23 1.911(9) . ?
Re2 N3 2.262(7) . ?
Re2 N7 2.283(7) . ?
Re2 Cl2 2.503(2) . ?
P1 N1 1.598(7) . ?
P1 N3 1.619(7) . ?
P1 N4 1.659(7) . ?
P1 N6 1.686(7) . ?
P2 N2 1.595(7) . ?
P2 N8 1.634(8) . ?
P2 N1 1.656(7) . ?
P2 N9 1.661(7) . ?
P3 N2 1.557(8) . ?
P3 N11 1.637(7) . ?
P3 N10 1.654(8) . ?
P3 N3 1.660(7) . ?
Cl3 C25 1.747(11) . ?
Cl4 C25 1.777(11) . ?
Cl5 C25 1.712(13) . ?
O1 C19 1.140(11) . ?
O2 C20 1.142(11) . ?
O3 C21 1.157(12) . ?
O4 C22 1.141(11) . ?
O5 C23 1.159(11) . ?
O6 C24 1.160(12) . ?
N4 C1 1.403(11) . ?
N6 C6 1.376(11) . ?
N8 C11 1.451(11) . ?
N8 C13 1.453(12) . ?
N9 C14 1.453(12) . ?
N9 C12 1.461(12) . ?
N10 C17 1.435(13) . ?
N10 C15 1.452(12) . ?
N11 C18 1.448(13) . ?
N11 C16 1.469(12) . ?
N5 C1 1.358(11) . ?
N5 C5 1.383(11) . ?
N7 C10 1.350(11) . ?
N7 C6 1.377(10) . ?
C1 C2 1.397(13) . ?
C2 C3 1.389(14) . ?
C3 C4 1.410(15) . ?
C4 C5 1.356(14) . ?
C6 C7 1.388(12) . ?
C7 C8 1.380(14) . ?
C8 C9 1.378(15) . ?
C9 C10 1.393(13) . ?
C11 C12 1.538(15) . ?
C15 C16 1.527(16) . ?
